data_2233963
loop_
_publ_author_name
'Asiri, Abdullah M.'
'Faidallah, Hassan M.'
'Al-Nemari, Khulud F.'
'Ng, Seik Weng'
'Tiekink, Edward R. T.'

_publ_section_title
;
 (2<i>E</i>)-2-[(2<i>E</i>)-3-Phenylprop-2-en-1-ylidene]-2,3-dihydro-1<i>H</i>-inden-1-one
;
_journal_coeditor_code PV2516
_journal_issue 3
_journal_name_full 'Acta Crystallographica Section E'
_journal_page_first o814
_journal_paper_doi 10.1107/S1600536812007131
_journal_volume 68
_journal_year 2012
_chemical_formula_iupac 'C18 H14 O'
_chemical_formula_moiety 'C18 H14 O'
_chemical_formula_sum 'C18 H14 O'
_chemical_formula_weight 246.29
_chemical_name_systematic
;
(2<i>E</i>)-2-[(2<i>E</i>)-3-Phenylprop-2-en-1-ylidene]-2,3-dihydro-1<i>H</i>-
inden-1-one
;
_space_group_IT_number 29
_symmetry_cell_setting orthorhombic
_symmetry_space_group_name_Hall 'P 2c -2ac'
_symmetry_space_group_name_H-M 'P c a 21'
_atom_sites_solution_hydrogens geom
_atom_sites_solution_primary direct
_atom_sites_solution_secondary difmap
_audit_creation_method SHELXL-97
_cell_angle_alpha 90.00
_cell_angle_beta 90.00
_cell_angle_gamma 90.00
_cell_formula_units_Z 4
_cell_length_a 29.192(4)
_cell_length_b 3.9110(3)
_cell_length_c 11.2025(7)
_cell_measurement_reflns_used 1378
_cell_measurement_temperature 100(2)
_cell_measurement_theta_max 27.4992
_cell_measurement_theta_min 2.7671
_cell_volume 1279.0(2)
_computing_cell_refinement 'CrysAlis PRO (Agilent, 2011)'
_computing_data_collection 'CrysAlis PRO (Agilent, 2011)'
_computing_data_reduction 'CrysAlis PRO (Agilent, 2011)'
_computing_molecular_graphics 'ORTEP-3 (Farrugia, 1997) and DIAMOND (Brandenburg, 2006)'
_computing_publication_material 'publCIF (Westrip, 2010)'
_computing_structure_refinement 'SHELXL97 (Sheldrick, 2008)'
_computing_structure_solution 'SHELXS97 (Sheldrick, 2008)'
_diffrn_ambient_temperature 100(2)
_diffrn_detector_area_resol_mean 10.4041
_diffrn_measured_fraction_theta_full 0.986
_diffrn_measured_fraction_theta_max 0.986
_diffrn_measurement_device_type 'Agilent SuperNova Dual diffractometer with an Atlas detector'
_diffrn_measurement_method '\w scan'
_diffrn_radiation_monochromator Mirror
_diffrn_radiation_source 'SuperNova (Mo) X-ray Source'
_diffrn_radiation_type MoK\a
_diffrn_radiation_wavelength 0.71073
_diffrn_reflns_av_R_equivalents 0.0353
_diffrn_reflns_av_sigmaI/netI 0.0403
_diffrn_reflns_limit_h_max 38
_diffrn_reflns_limit_h_min -21
_diffrn_reflns_limit_k_max 4
_diffrn_reflns_limit_k_min -3
_diffrn_reflns_limit_l_max 9
_diffrn_reflns_limit_l_min -14
_diffrn_reflns_number 3652
_diffrn_reflns_theta_full 27.56
_diffrn_reflns_theta_max 27.56
_diffrn_reflns_theta_min 2.79
_diffrn_standards_decay_% 0
_diffrn_standards_interval_count 0
_diffrn_standards_interval_time 0
_diffrn_standards_number 0
_exptl_absorpt_coefficient_mu 0.078
_exptl_absorpt_correction_T_max 0.9923
_exptl_absorpt_correction_T_min 0.9809
_exptl_absorpt_correction_type multi-scan
_exptl_absorpt_process_details '(CrysAlis PRO; Agilent, 2011)'
_exptl_crystal_colour light-brown
_exptl_crystal_density_diffrn 1.279
_exptl_crystal_density_method 'not measured'
_exptl_crystal_description prism
_exptl_crystal_F_000 520
_exptl_crystal_size_max 0.25
_exptl_crystal_size_mid 0.15
_exptl_crystal_size_min 0.10
_refine_diff_density_max 0.186
_refine_diff_density_min -0.200
_refine_ls_extinction_method none
_refine_ls_goodness_of_fit_ref 1.049
_refine_ls_hydrogen_treatment constr
_refine_ls_matrix_type full
_refine_ls_number_parameters 172
_refine_ls_number_reflns 1521
_refine_ls_number_restraints 1
_refine_ls_restrained_S_all 1.049
_refine_ls_R_factor_all 0.0489
_refine_ls_R_factor_gt 0.0421
_refine_ls_shift/su_max 0.001
_refine_ls_shift/su_mean 0.001
_refine_ls_structure_factor_coef Fsqd
_refine_ls_weighting_details 'calc w=1/[\s^2^(Fo^2^)+(0.0502P)^2^+0.2004P] where P=(Fo^2^+2Fc^2^)/3'
_refine_ls_weighting_scheme calc
_refine_ls_wR_factor_gt 0.0969
_refine_ls_wR_factor_ref 0.1012
_reflns_number_gt 1375
_reflns_number_total 1521
_reflns_threshold_expression I>2\s(I)
_cod_data_source_file pv2516.cif
_cod_data_source_block I
_cod_database_code 2233963
_cod_database_fobs_code 2233963

loop_
_symmetry_equiv_pos_as_xyz
'x, y, z'
'-x, -y, z+1/2'
'x+1/2, -y, z'
'-x+1/2, y, z+1/2'

loop_
_atom_site_type_symbol
_atom_site_label
_atom_site_fract_x
_atom_site_fract_y
_atom_site_fract_z
_atom_site_U_iso_or_equiv
_atom_site_adp_type
_atom_site_calc_flag
_atom_site_refinement_flags
_atom_site_occupancy
_atom_site_symmetry_multiplicity
O O1 0.44657(6) 0.7797(5) 0.50084(17) 0.0279(4) Uani d . 1 1
C C1 0.44960(8) 0.6972(6) 0.6062(2) 0.0198(5) Uani d . 1 1
C C2 0.41457(9) 0.5162(6) 0.6782(2) 0.0199(5) Uani d . 1 1
C C3 0.37141(9) 0.3984(6) 0.6439(2) 0.0228(5) Uani d . 1 1
H H3 0.3609 0.4261 0.5642 0.027 Uiso calc R 1 1
C C4 0.34418(9) 0.2399(6) 0.7290(3) 0.0250(6) Uani d . 1 1
H H4 0.3149 0.1542 0.7073 0.030 Uiso calc R 1 1
C C5 0.35962(9) 0.2057(6) 0.8465(2) 0.0250(6) Uani d . 1 1
H H5 0.3405 0.1003 0.9043 0.030 Uiso calc R 1 1
C C6 0.40277(9) 0.3243(6) 0.8799(2) 0.0226(5) Uani d . 1 1
H H6 0.4130 0.3005 0.9600 0.027 Uiso calc R 1 1
C C7 0.43058(8) 0.4770(6) 0.7953(2) 0.0192(5) Uani d . 1 1
C C8 0.47848(8) 0.6172(6) 0.8098(2) 0.0194(5) Uani d . 1 1
H H8A 0.5003 0.4344 0.8323 0.023 Uiso calc R 1 1
H H8B 0.4794 0.7996 0.8710 0.023 Uiso calc R 1 1
C C9 0.48938(9) 0.7589(6) 0.6868(2) 0.0184(5) Uani d . 1 1
C C10 0.52758(8) 0.9192(6) 0.6502(2) 0.0205(5) Uani d . 1 1
H H10 0.5276 1.0052 0.5709 0.025 Uiso calc R 1 1
C C11 0.56849(8) 0.9734(6) 0.7194(2) 0.0199(5) Uani d . 1 1
H H11 0.5694 0.8957 0.7997 0.024 Uiso calc R 1 1
C C12 0.60551(9) 1.1316(6) 0.6731(2) 0.0222(5) Uani d . 1 1
H H12 0.6023 1.2158 0.5940 0.027 Uiso calc R 1 1
C C13 0.65002(9) 1.1892(6) 0.7300(2) 0.0220(5) Uani d . 1 1
C C14 0.68584(9) 1.3265(6) 0.6620(3) 0.0279(6) Uani d . 1 1
H H14 0.6805 1.3881 0.5811 0.033 Uiso calc R 1 1
C C15 0.72899(9) 1.3738(7) 0.7109(3) 0.0310(6) Uani d . 1 1
H H15 0.7530 1.4639 0.6630 0.037 Uiso calc R 1 1
C C16 0.73741(9) 1.2911(7) 0.8289(3) 0.0317(7) Uani d . 1 1
H H16 0.7669 1.3262 0.8625 0.038 Uiso calc R 1 1
C C17 0.70216(9) 1.1559(7) 0.8976(3) 0.0290(6) Uani d . 1 1
H H17 0.7078 1.0967 0.9785 0.035 Uiso calc R 1 1
C C18 0.65895(9) 1.1062(7) 0.8501(2) 0.0234(6) Uani d . 1 1
H H18 0.6352 1.0157 0.8986 0.028 Uiso calc R 1 1

loop_
_atom_site_aniso_label
_atom_site_aniso_U_11
_atom_site_aniso_U_22
_atom_site_aniso_U_33
_atom_site_aniso_U_12
_atom_site_aniso_U_13
_atom_site_aniso_U_23
O1 0.0310(10) 0.0385(11) 0.0142(8) 0.0023(8) -0.0007(8) 0.0023(8)
C1 0.0217(12) 0.0194(11) 0.0183(11) 0.0062(9) -0.0006(10) -0.0037(11)
C2 0.0244(12) 0.0157(11) 0.0197(11) 0.0054(10) 0.0024(10) -0.0018(10)
C3 0.0241(13) 0.0201(11) 0.0242(12) 0.0047(10) -0.0054(11) -0.0020(11)
C4 0.0215(12) 0.0218(13) 0.0317(15) 0.0015(10) 0.0014(12) -0.0006(12)
C5 0.0255(14) 0.0203(12) 0.0292(14) 0.0031(10) 0.0056(11) 0.0025(11)
C6 0.0286(14) 0.0197(12) 0.0194(12) 0.0044(10) 0.0019(11) 0.0023(11)
C7 0.0225(12) 0.0147(11) 0.0205(11) 0.0063(9) -0.0015(10) -0.0039(10)
C8 0.0231(13) 0.0204(12) 0.0147(11) 0.0025(9) -0.0015(10) -0.0022(10)
C9 0.0218(12) 0.0182(11) 0.0153(11) 0.0039(9) 0.0000(9) -0.0014(10)
C10 0.0267(12) 0.0181(11) 0.0166(10) 0.0048(9) 0.0014(10) 0.0001(10)
C11 0.0224(13) 0.0209(12) 0.0164(11) 0.0026(10) 0.0015(10) -0.0001(11)
C12 0.0280(13) 0.0185(12) 0.0203(12) 0.0018(9) 0.0008(11) -0.0007(11)
C13 0.0261(13) 0.0163(12) 0.0235(13) 0.0004(9) 0.0033(12) -0.0048(11)
C14 0.0297(14) 0.0248(13) 0.0292(14) -0.0030(10) 0.0052(12) -0.0043(12)
C15 0.0265(14) 0.0284(14) 0.0382(16) -0.0047(11) 0.0089(13) -0.0055(13)
C16 0.0236(14) 0.0299(14) 0.0417(17) -0.0004(11) -0.0039(13) -0.0105(14)
C17 0.0307(15) 0.0295(13) 0.0268(14) 0.0020(12) -0.0056(12) -0.0048(12)
C18 0.0240(13) 0.0247(13) 0.0215(12) -0.0007(10) 0.0024(11) -0.0015(11)

loop_
_atom_type_symbol
_atom_type_description
_atom_type_scat_dispersion_real
_atom_type_scat_dispersion_imag
_atom_type_scat_source
C C 0.0033 0.0000 'International Tables Vol C Tables 4.2.6.8 and 6.1.1.4'
H H 0.0000 0.0000 'International Tables Vol C Tables 4.2.6.8 and 6.1.1.4'
O O 0.0106 0.0000 'International Tables Vol C Tables 4.2.6.8 and 6.1.1.4'

loop_
_geom_angle_atom_site_label_1
_geom_angle_atom_site_label_2
_geom_angle_atom_site_label_3
_geom_angle
O1 C1 C2 126.8(2)
O1 C1 C9 126.6(2)
C2 C1 C9 106.6(2)
C3 C2 C7 121.5(2)
C3 C2 C1 129.1(2)
C7 C2 C1 109.4(2)
C4 C3 C2 118.4(3)
C4 C3 H3 120.8
C2 C3 H3 120.8
C3 C4 C5 120.3(3)
C3 C4 H4 119.8
C5 C4 H4 119.8
C6 C5 C4 120.8(2)
C6 C5 H5 119.6
C4 C5 H5 119.6
C7 C6 C5 119.4(2)
C7 C6 H6 120.3
C5 C6 H6 120.3
C6 C7 C2 119.5(2)
C6 C7 C8 128.8(2)
C2 C7 C8 111.7(2)
C7 C8 C9 103.25(19)
C7 C8 H8A 111.1
C9 C8 H8A 111.1
C7 C8 H8B 111.1
C9 C8 H8B 111.1
H8A C8 H8B 109.1
C10 C9 C1 122.5(2)
C10 C9 C8 128.4(2)
C1 C9 C8 109.1(2)
C9 C10 C11 126.4(2)
C9 C10 H10 116.8
C11 C10 H10 116.8
C12 C11 C10 121.7(2)
C12 C11 H11 119.2
C10 C11 H11 119.2
C11 C12 C13 127.9(2)
C11 C12 H12 116.1
C13 C12 H12 116.1
C14 C13 C18 118.0(2)
C14 C13 C12 118.9(2)
C18 C13 C12 123.0(2)
C15 C14 C13 120.9(3)
C15 C14 H14 119.5
C13 C14 H14 119.5
C16 C15 C14 120.6(3)
C16 C15 H15 119.7
C14 C15 H15 119.7
C15 C16 C17 119.2(3)
C15 C16 H16 120.4
C17 C16 H16 120.4
C18 C17 C16 121.0(3)
C18 C17 H17 119.5
C16 C17 H17 119.5
C17 C18 C13 120.3(2)
C17 C18 H18 119.8
C13 C18 H18 119.8

loop_
_geom_bond_atom_site_label_1
_geom_bond_atom_site_label_2
_geom_bond_distance
O1 C1 1.227(3)
C1 C2 1.482(3)
C1 C9 1.491(3)
C2 C3 1.396(3)
C2 C7 1.401(3)
C3 C4 1.388(4)
C3 H3 0.9500
C4 C5 1.398(4)
C4 H4 0.9500
C5 C6 1.393(4)
C5 H5 0.9500
C6 C7 1.383(4)
C6 H6 0.9500
C7 C8 1.511(3)
C8 C9 1.518(3)
C8 H8A 0.9900
C8 H8B 0.9900
C9 C10 1.343(3)
C10 C11 1.439(3)
C10 H10 0.9500
C11 C12 1.349(3)
C11 H11 0.9500
C12 C13 1.465(3)
C12 H12 0.9500
C13 C14 1.401(4)
C13 C18 1.408(4)
C14 C15 1.386(4)
C14 H14 0.9500
C15 C16 1.382(4)
C15 H15 0.9500
C16 C17 1.390(4)
C16 H16 0.9500
C17 C18 1.383(4)
C17 H17 0.9500
C18 H18 0.9500

loop_
_geom_hbond_atom_site_label_D
_geom_hbond_atom_site_label_H
_geom_hbond_atom_site_label_A
_geom_hbond_site_symmetry_A
_geom_hbond_distance_DH
_geom_hbond_distance_HA
_geom_hbond_distance_DA
_geom_hbond_angle_DHA
C8 H8A O1 2_665 0.99 2.58 3.432(3) 144

loop_
_geom_torsion_atom_site_label_1
_geom_torsion_atom_site_label_2
_geom_torsion_atom_site_label_3
_geom_torsion_atom_site_label_4
_geom_torsion
O1 C1 C2 C3 0.5(4)
C9 C1 C2 C3 -179.3(2)
O1 C1 C2 C7 -178.5(2)
C9 C1 C2 C7 1.6(3)
C7 C2 C3 C4 0.1(4)
C1 C2 C3 C4 -178.8(2)
C2 C3 C4 C5 1.1(4)
C3 C4 C5 C6 -1.1(4)
C4 C5 C6 C7 -0.1(4)
C5 C6 C7 C2 1.3(3)
C5 C6 C7 C8 -178.7(2)
C3 C2 C7 C6 -1.3(3)
C1 C2 C7 C6 177.8(2)
C3 C2 C7 C8 178.7(2)
C1 C2 C7 C8 -2.2(3)
C6 C7 C8 C9 -178.2(2)
C2 C7 C8 C9 1.8(2)
O1 C1 C9 C10 0.1(4)
C2 C1 C9 C10 180.0(2)
O1 C1 C9 C8 179.6(2)
C2 C1 C9 C8 -0.5(3)
C7 C8 C9 C10 178.8(2)
C7 C8 C9 C1 -0.7(2)
C1 C9 C10 C11 -176.3(2)
C8 C9 C10 C11 4.3(4)
C9 C10 C11 C12 178.5(2)
C10 C11 C12 C13 -176.6(2)
C11 C12 C13 C14 173.1(2)
C11 C12 C13 C18 -5.5(4)
C18 C13 C14 C15 1.1(4)
C12 C13 C14 C15 -177.6(2)
C13 C14 C15 C16 -1.0(4)
C14 C15 C16 C17 0.7(4)
C15 C16 C17 C18 -0.6(4)
C16 C17 C18 C13 0.6(4)
C14 C13 C18 C17 -0.9(4)
C12 C13 C18 C17 177.8(2)

loop_
_cod_related_entry_id
_cod_related_entry_database
_cod_related_entry_code
1 ChemSpider 30657540
